data_4029848
loop_
_publ_author_name
'Patschinski, Pascal'
'Zhang, Cong'
'Zipse, Hendrik'

_publ_section_title
;
 The lewis base-catalyzed silylation of alcohols-a mechanistic analysis.
;
_journal_issue 17
_journal_name_full 'The Journal of organic chemistry'
_journal_page_first 8348
_journal_page_last 8357
_journal_paper_doi 10.1021/jo5016568
_journal_volume 79
_journal_year 2014
_chemical_formula_moiety 'C6 H16 O Si, 0.5(H2 O)'
_chemical_formula_sum 'C6 H17 O1.5 Si'
_chemical_formula_weight 141.284
_space_group_IT_number 14
_symmetry_cell_setting monoclinic
_symmetry_Int_Tables_number 14
_symmetry_space_group_name_Hall '-P 2ybc'
_symmetry_space_group_name_H-M 'P 1 21/c 1'
_atom_sites_solution_hydrogens geom
_atom_sites_solution_primary direct
_atom_sites_solution_secondary difmap
_audit_block_code C6H16OSi_H2O_rv046_zipse
_audit_creation_method 'form98_non/compatible with shelxl97-2'
_audit_update_record 07-Feb-13
_cell_angle_alpha 90.00
_cell_angle_beta 90.560(2)
_cell_angle_gamma 90.00
_cell_formula_units_Z 8
_cell_length_a 7.7122(4)
_cell_length_b 22.1072(11)
_cell_length_c 11.0668(6)
_cell_measurement_reflns_used 113
_cell_measurement_temperature 173(2)
_cell_measurement_theta_max 28.1854
_cell_measurement_theta_min 3.6727
_cell_volume 1886.75(17)
_computing_cell_refinement 'APEX2 v2012.4-3 (Bruker AXS)'
_computing_data_collection 'Bruker Instrument Service v3.0.21'
_computing_data_reduction 'SAINT V8.18C (Bruker AXS Inc., 2011)'
_computing_structure_refinement
;
Sheldrick, G. M. (2008).
<i>Acta Cryst.</i> A<b>64</b>, 112--122.
;
_computing_structure_solution
;
A. Altomare, M. C. Burla, M. Camalli, G. L. Cascarano, C. Giacovazzo, A.
Guagliardi, A. G. G. Moliterni, G. Polidori, R. Spagna: SIR97: a new tool for
crystal structure determination and refinement; J. Appl. Crystallogr. 1999,
32, 115-119.
;
_diffrn_ambient_temperature 173(2)
_diffrn_detector_area_resol_mean 10.4167
_diffrn_measured_fraction_theta_full 0.993
_diffrn_measured_fraction_theta_max 0.993
_diffrn_measurement_device 'fixed-chi three-circle diffractometer'
_diffrn_measurement_device_type 'Bruker D8Venture'
_diffrn_measurement_method 'mix of phi and omega scans'
_diffrn_radiation_collimation 0.8_mm
_diffrn_radiation_monochromator 'focusing mirrors'
_diffrn_radiation_type 'Mo K\a'
_diffrn_radiation_wavelength 0.71073
_diffrn_reflns_av_R_equivalents 0.0336
_diffrn_reflns_av_sigmaI/netI 0.0202
_diffrn_reflns_limit_h_max 9
_diffrn_reflns_limit_h_min -9
_diffrn_reflns_limit_k_max 27
_diffrn_reflns_limit_k_min -27
_diffrn_reflns_limit_l_max 13
_diffrn_reflns_limit_l_min -13
_diffrn_reflns_number 35561
_diffrn_reflns_theta_full 26.41
_diffrn_reflns_theta_max 26.61
_diffrn_reflns_theta_min 2.60
_diffrn_source_current 50
_diffrn_source_power 2.5
_diffrn_source_type 'Bruker TXS'
_diffrn_source_voltage 50
_exptl_absorpt_coefficient_mu 0.186
_exptl_absorpt_correction_T_max 0.9281
_exptl_absorpt_correction_T_min 0.8650
_exptl_absorpt_correction_type multi-scan
_exptl_absorpt_process_details 'SADABS V2012/1 (Bruker AXS Inc.)'
_exptl_crystal_colour colourless
_exptl_crystal_density_diffrn .99477(9)
_exptl_crystal_density_method 'not measured'
_exptl_crystal_description block
_exptl_crystal_F_000 632
_exptl_crystal_size_max 0.146
_exptl_crystal_size_mid 0.139
_exptl_crystal_size_min 0.081
_refine_diff_density_max 0.466
_refine_diff_density_min -0.293
_refine_diff_density_rms 0.056
_refine_ls_extinction_method none
_refine_ls_goodness_of_fit_ref 1.089
_refine_ls_hydrogen_treatment mixed
_refine_ls_matrix_type full
_refine_ls_number_parameters 173
_refine_ls_number_reflns 3851
_refine_ls_number_restraints 2
_refine_ls_restrained_S_all 1.089
_refine_ls_R_factor_all 0.0498
_refine_ls_R_factor_gt 0.0439
_refine_ls_shift/su_max 0.001
_refine_ls_shift/su_mean 0.000
_refine_ls_structure_factor_coef Fsqd
_refine_ls_weighting_details 'calc w=1/[\s^2^(Fo^2^)+(0.0569P)^2^+1.1005P] where P=(Fo^2^+2Fc^2^)/3'
_refine_ls_weighting_scheme calc
_refine_ls_wR_factor_gt 0.1108
_refine_ls_wR_factor_ref 0.1146
_reflns_number_gt 3492
_reflns_number_total 3851
_reflns_threshold_expression >2sigma(I)
_cod_data_source_file jo5016568_si_001.cif
_cod_data_source_block rv046
_cod_depositor_comments 'Adding full bibliography for 4029848.cif.'
_cod_original_sg_symbol_H-M 'P 21/c'
_cod_original_formula_sum 'C6 H17 O1.50 Si'
_cod_database_code 4029848

loop_
_symmetry_equiv_pos_as_xyz
'x, y, z'
'-x, y+1/2, -z+1/2'
'-x, -y, -z'
'x, -y-1/2, z-1/2'

loop_
_atom_site_label
_atom_site_type_symbol
_atom_site_fract_x
_atom_site_fract_y
_atom_site_fract_z
_atom_site_U_iso_or_equiv
_atom_site_adp_type
_atom_site_occupancy
_atom_site_symmetry_multiplicity
_atom_site_calc_flag
_atom_site_refinement_flags
Si1 Si 0.58585(7) 0.40288(2) 0.74139(5) 0.02064(15) Uani 1 1 d .
C1 C 0.5216(4) 0.44907(11) 0.8735(2) 0.0415(6) Uani 1 1 d .
H1A H 0.5893 0.4866 0.8751 0.062 Uiso 1 1 calc R
H1B H 0.5438 0.4262 0.9480 0.062 Uiso 1 1 calc R
H1C H 0.3979 0.4588 0.8674 0.062 Uiso 1 1 calc R
O1 O 0.53995(19) 0.43946(7) 0.61505(14) 0.0315(4) Uani 1 1 d .
H1 H 0.4324 0.4451 0.6100 0.047 Uiso 1 1 calc R
Si2 Si -0.08389(7) 0.37813(2) 0.30728(5) 0.02200(15) Uani 1 1 d .
C2 C 0.8238(3) 0.39094(12) 0.7439(2) 0.0353(5) Uani 1 1 d .
H2A H 0.8568 0.3659 0.6748 0.053 Uiso 1 1 calc R
H2B H 0.8576 0.3705 0.8191 0.053 Uiso 1 1 calc R
H2C H 0.8828 0.4301 0.7391 0.053 Uiso 1 1 calc R
O2 O -0.0298(2) 0.43966(7) 0.38320(15) 0.0354(4) Uani 1 1 d .
H2 H 0.0722 0.4362 0.4096 0.053 Uiso 1 1 calc R
C6 C 0.4981(4) 0.29352(10) 0.8538(2) 0.0382(6) Uani 1 1 d .
H6A H 0.4345 0.2552 0.8505 0.057 Uiso 1 1 calc R
H6B H 0.4598 0.3170 0.9237 0.057 Uiso 1 1 calc R
H6C H 0.6226 0.2853 0.8613 0.057 Uiso 1 1 calc R
C5 C 0.5183(4) 0.29142(11) 0.6298(2) 0.0459(7) Uani 1 1 d .
H5A H 0.6419 0.2818 0.6373 0.069 Uiso 1 1 calc R
H5B H 0.4977 0.3143 0.5552 0.069 Uiso 1 1 calc R
H5C H 0.4509 0.2539 0.6275 0.069 Uiso 1 1 calc R
C4 C 0.2679(3) 0.34238(12) 0.7282(3) 0.0432(6) Uani 1 1 d .
H4A H 0.2039 0.3041 0.7254 0.065 Uiso 1 1 calc R
H4B H 0.2440 0.3655 0.6544 0.065 Uiso 1 1 calc R
H4C H 0.2312 0.3659 0.7986 0.065 Uiso 1 1 calc R
O3 O 0.25008(18) 0.48334(7) 0.50514(14) 0.0271(3) Uani 1 1 d D
H31 H 0.193(3) 0.5077(9) 0.541(2) 0.033 Uiso 1 1 d D
H32 H 0.307(3) 0.5041(10) 0.4601(19) 0.033 Uiso 1 1 d D
C3 C 0.4627(3) 0.32939(9) 0.73808(18) 0.0245(4) Uani 1 1 d .
C9 C 0.0396(3) 0.37806(8) 0.16164(19) 0.0236(4) Uani 1 1 d .
C8 C -0.3215(3) 0.38224(11) 0.2800(3) 0.0376(6) Uani 1 1 d .
H8A H -0.3815 0.3839 0.3576 0.056 Uiso 1 1 calc R
H8B H -0.3596 0.3464 0.2350 0.056 Uiso 1 1 calc R
H8C H -0.3489 0.4186 0.2330 0.056 Uiso 1 1 calc R
C7 C -0.0276(4) 0.31016(11) 0.3981(2) 0.0409(6) Uani 1 1 d .
H7A H 0.0952 0.3118 0.4214 0.061 Uiso 1 1 calc R
H7B H -0.0494 0.2737 0.3499 0.061 Uiso 1 1 calc R
H7C H -0.0990 0.3091 0.4708 0.061 Uiso 1 1 calc R
C11 C -0.0017(4) 0.43515(10) 0.0889(2) 0.0382(6) Uani 1 1 d .
H11A H 0.0662 0.4352 0.0145 0.057 Uiso 1 1 calc R
H11B H 0.0278 0.4709 0.1371 0.057 Uiso 1 1 calc R
H11C H -0.1256 0.4359 0.0684 0.057 Uiso 1 1 calc R
C12 C 0.2347(3) 0.37692(11) 0.1903(2) 0.0364(5) Uani 1 1 d .
H12A H 0.2633 0.3399 0.2350 0.055 Uiso 1 1 calc R
H12B H 0.2655 0.4123 0.2395 0.055 Uiso 1 1 calc R
H12C H 0.2998 0.3779 0.1147 0.055 Uiso 1 1 calc R
C10 C -0.0083(3) 0.32227(10) 0.0857(2) 0.0359(5) Uani 1 1 d .
H10A H 0.0568 0.3229 0.0102 0.054 Uiso 1 1 calc R
H10B H -0.1329 0.3228 0.0675 0.054 Uiso 1 1 calc R
H10C H 0.0205 0.2855 0.1312 0.054 Uiso 1 1 calc R

loop_
_atom_site_aniso_label
_atom_site_aniso_U_11
_atom_site_aniso_U_22
_atom_site_aniso_U_33
_atom_site_aniso_U_23
_atom_site_aniso_U_13
_atom_site_aniso_U_12
Si1 0.0198(3) 0.0210(3) 0.0211(3) 0.0000(2) -0.0003(2) 0.0005(2)
C1 0.0536(16) 0.0312(12) 0.0401(14) -0.0140(10) 0.0099(12) -0.0043(10)
O1 0.0242(8) 0.0362(8) 0.0340(8) 0.0136(7) -0.0028(6) 0.0017(6)
Si2 0.0194(3) 0.0218(3) 0.0247(3) -0.0019(2) -0.0013(2) -0.0001(2)
C2 0.0234(11) 0.0476(14) 0.0347(12) 0.0030(11) -0.0050(9) 0.0015(9)
O2 0.0254(8) 0.0400(9) 0.0408(9) -0.0192(7) -0.0020(7) -0.0022(7)
C6 0.0554(15) 0.0275(11) 0.0316(12) 0.0084(9) 0.0026(11) -0.0006(10)
C5 0.0748(19) 0.0302(12) 0.0330(13) -0.0100(10) 0.0135(13) -0.0135(12)
C4 0.0295(12) 0.0418(13) 0.0582(16) 0.0116(12) -0.0030(11) -0.0125(10)
O3 0.0213(8) 0.0263(8) 0.0337(8) 0.0010(6) 0.0011(6) 0.0001(6)
C3 0.0315(11) 0.0219(9) 0.0201(9) -0.0004(8) 0.0016(8) -0.0013(8)
C9 0.0300(11) 0.0179(9) 0.0230(10) 0.0021(7) -0.0012(8) -0.0003(7)
C8 0.0198(11) 0.0390(13) 0.0538(16) -0.0067(11) -0.0028(10) -0.0031(9)
C7 0.0519(15) 0.0411(13) 0.0298(12) 0.0139(10) 0.0070(11) 0.0060(11)
C11 0.0505(14) 0.0292(12) 0.0349(13) 0.0104(10) -0.0035(11) -0.0022(10)
C12 0.0292(12) 0.0436(14) 0.0365(13) -0.0013(10) 0.0072(10) 0.0004(9)
C10 0.0520(14) 0.0282(11) 0.0276(11) -0.0053(9) 0.0008(10) -0.0027(10)

loop_
_atom_type_symbol
_atom_type_description
_atom_type_scat_dispersion_real
_atom_type_scat_dispersion_imag
_atom_type_scat_source
C C 0.0033 0.0016 'International Tables Vol C Tables 4.2.6.8 and 6.1.1.4'
H H 0.0000 0.0000 'International Tables Vol C Tables 4.2.6.8 and 6.1.1.4'
O O 0.0106 0.0060 'International Tables Vol C Tables 4.2.6.8 and 6.1.1.4'
Si Si 0.0817 0.0704 'International Tables Vol C Tables 4.2.6.8 and 6.1.1.4'

loop_
_geom_angle_atom_site_label_1
_geom_angle_atom_site_label_2
_geom_angle_atom_site_label_3
_geom_angle
O1 Si1 C2 106.65(10)
O1 Si1 C1 109.96(11)
C2 Si1 C1 109.79(12)
O1 Si1 C3 107.60(9)
C2 Si1 C3 112.12(10)
C1 Si1 C3 110.61(10)
Si1 C1 H1A 109.5
Si1 C1 H1B 109.5
H1A C1 H1B 109.5
Si1 C1 H1C 109.5
H1A C1 H1C 109.5
H1B C1 H1C 109.5
Si1 O1 H1 109.5
O2 Si2 C7 109.57(11)
O2 Si2 C8 106.65(10)
C7 Si2 C8 110.65(12)
O2 Si2 C9 108.03(9)
C7 Si2 C9 110.22(10)
C8 Si2 C9 111.60(11)
Si1 C2 H2A 109.5
Si1 C2 H2B 109.5
H2A C2 H2B 109.5
Si1 C2 H2C 109.5
H2A C2 H2C 109.5
H2B C2 H2C 109.5
Si2 O2 H2 109.5
C3 C6 H6A 109.5
C3 C6 H6B 109.5
H6A C6 H6B 109.5
C3 C6 H6C 109.5
H6A C6 H6C 109.5
H6B C6 H6C 109.5
C3 C5 H5A 109.5
C3 C5 H5B 109.5
H5A C5 H5B 109.5
C3 C5 H5C 109.5
H5A C5 H5C 109.5
H5B C5 H5C 109.5
C3 C4 H4A 109.5
C3 C4 H4B 109.5
H4A C4 H4B 109.5
C3 C4 H4C 109.5
H4A C4 H4C 109.5
H4B C4 H4C 109.5
H31 O3 H32 103(3)
C5 C3 C6 108.83(18)
C5 C3 C4 109.2(2)
C6 C3 C4 108.88(19)
C5 C3 Si1 110.14(15)
C6 C3 Si1 110.23(15)
C4 C3 Si1 109.49(14)
C11 C9 C12 108.72(19)
C11 C9 C10 109.10(19)
C12 C9 C10 109.28(18)
C11 C9 Si2 110.26(15)
C12 C9 Si2 109.06(15)
C10 C9 Si2 110.39(15)
Si2 C8 H8A 109.5
Si2 C8 H8B 109.5
H8A C8 H8B 109.5
Si2 C8 H8C 109.5
H8A C8 H8C 109.5
H8B C8 H8C 109.5
Si2 C7 H7A 109.5
Si2 C7 H7B 109.5
H7A C7 H7B 109.5
Si2 C7 H7C 109.5
H7A C7 H7C 109.5
H7B C7 H7C 109.5
C9 C11 H11A 109.5
C9 C11 H11B 109.5
H11A C11 H11B 109.5
C9 C11 H11C 109.5
H11A C11 H11C 109.5
H11B C11 H11C 109.5
C9 C12 H12A 109.5
C9 C12 H12B 109.5
H12A C12 H12B 109.5
C9 C12 H12C 109.5
H12A C12 H12C 109.5
H12B C12 H12C 109.5
C9 C10 H10A 109.5
C9 C10 H10B 109.5
H10A C10 H10B 109.5
C9 C10 H10C 109.5
H10A C10 H10C 109.5
H10B C10 H10C 109.5

loop_
_geom_bond_atom_site_label_1
_geom_bond_atom_site_label_2
_geom_bond_distance
Si1 O1 1.6506(15)
Si1 C2 1.854(2)
Si1 C1 1.855(2)
Si1 C3 1.882(2)
C1 H1A 0.9800
C1 H1B 0.9800
C1 H1C 0.9800
O1 H1 0.8400
Si2 O2 1.6503(15)
Si2 C7 1.857(2)
Si2 C8 1.857(2)
Si2 C9 1.880(2)
C2 H2A 0.9800
C2 H2B 0.9800
C2 H2C 0.9800
O2 H2 0.8400
C6 C3 1.528(3)
C6 H6A 0.9800
C6 H6B 0.9800
C6 H6C 0.9800
C5 C3 1.528(3)
C5 H5A 0.9800
C5 H5B 0.9800
C5 H5C 0.9800
C4 C3 1.532(3)
C4 H4A 0.9800
C4 H4B 0.9800
C4 H4C 0.9800
O3 H31 0.806(10)
O3 H32 0.809(10)
C9 C11 1.529(3)
C9 C12 1.535(3)
C9 C10 1.535(3)
C8 H8A 0.9800
C8 H8B 0.9800
C8 H8C 0.9800
C7 H7A 0.9800
C7 H7B 0.9800
C7 H7C 0.9800
C11 H11A 0.9800
C11 H11B 0.9800
C11 H11C 0.9800
C12 H12A 0.9800
C12 H12B 0.9800
C12 H12C 0.9800
C10 H10A 0.9800
C10 H10B 0.9800
C10 H10C 0.9800

loop_
_geom_torsion_atom_site_label_1
_geom_torsion_atom_site_label_2
_geom_torsion_atom_site_label_3
_geom_torsion_atom_site_label_4
_geom_torsion
O1 Si1 C3 C5 60.56(18)
C2 Si1 C3 C5 -56.4(2)
C1 Si1 C3 C5 -179.31(18)
O1 Si1 C3 C6 -179.33(15)
C2 Si1 C3 C6 63.71(18)
C1 Si1 C3 C6 -59.20(19)
O1 Si1 C3 C4 -59.58(17)
C2 Si1 C3 C4 -176.54(16)
C1 Si1 C3 C4 60.55(19)
O2 Si2 C9 C11 -58.28(17)
C7 Si2 C9 C11 -177.97(16)
C8 Si2 C9 C11 58.66(18)
O2 Si2 C9 C12 61.03(16)
C7 Si2 C9 C12 -58.66(18)
C8 Si2 C9 C12 177.97(14)
O2 Si2 C9 C10 -178.89(15)
C7 Si2 C9 C10 61.42(19)
C8 Si2 C9 C10 -61.95(18)
